data_4001251
loop_
_publ_author_name
'Li, Yupeng'
'Shen, Fangzhong'
'Wang, Huan'
'He, Feng'
'Xie, Zengqi'
'Zhang, Houyu'
'Wang, Zhiming'
'Liu, Linlin'
'Li, Feng'
'Hanif, Muddasir'
'Ye, Ling'
'Ma, Yuguang'

_publ_section_title
;
 Supramolecular Network Conducting the Formation of Uniaxially Oriented
 Molecular Crystal of Cyano Substituted Oligo(p-phenylene vinylene) and
 Its Amplified Spontaneous Emission (ASE) Behavior
;
_journal_issue 23
_journal_name_full 'Chemistry of Materials'
_journal_page_first 7312
_journal_paper_doi 10.1021/cm801427s
_journal_volume 20
_journal_year 2008
_chemical_formula_sum 'C60 H42 N4'
_chemical_formula_weight 818.98
_chemical_name_systematic
; 
 ? 
;
_space_group_IT_number 2
_symmetry_cell_setting triclinic
_symmetry_space_group_name_Hall '-P 1'
_symmetry_space_group_name_H-M 'P -1'
_atom_sites_solution_hydrogens geom
_atom_sites_solution_primary direct
_atom_sites_solution_secondary difmap
_audit_creation_method SHELXL-97
_cell_angle_alpha 83.88(3)
_cell_angle_beta 86.20(3)
_cell_angle_gamma 84.05(3)
_cell_formula_units_Z 1
_cell_length_a 6.6429(13)
_cell_length_b 10.541(2)
_cell_length_c 16.573(3)
_cell_measurement_temperature 293(2)
_cell_volume 1145.9(4)
_computing_structure_refinement 'SHELXL-97 (Sheldrick, 1997)'
_computing_structure_solution 'SHELXS-97 (Sheldrick, 1990)'
_diffrn_ambient_temperature 293(2)
_diffrn_measured_fraction_theta_full 0.984
_diffrn_measured_fraction_theta_max 0.984
_diffrn_radiation_monochromator graphite
_diffrn_radiation_source 'fine-focus sealed tube'
_diffrn_radiation_type MoK\a
_diffrn_radiation_wavelength 0.71073
_diffrn_reflns_av_R_equivalents 0.0537
_diffrn_reflns_av_sigmaI/netI 0.0802
_diffrn_reflns_limit_h_max 8
_diffrn_reflns_limit_h_min -7
_diffrn_reflns_limit_k_max 13
_diffrn_reflns_limit_k_min -13
_diffrn_reflns_limit_l_max 21
_diffrn_reflns_limit_l_min -20
_diffrn_reflns_number 11257
_diffrn_reflns_theta_full 27.48
_diffrn_reflns_theta_max 27.48
_diffrn_reflns_theta_min 3.00
_exptl_absorpt_coefficient_mu 0.069
_exptl_absorpt_correction_type none
_exptl_crystal_colour yellow
_exptl_crystal_density_diffrn 1.187
_exptl_crystal_density_method 'not measured'
_exptl_crystal_description platelet
_exptl_crystal_F_000 430
_exptl_crystal_size_max 0.331
_exptl_crystal_size_mid 0.253
_exptl_crystal_size_min 0.043
_refine_diff_density_max 0.186
_refine_diff_density_min -0.193
_refine_diff_density_rms 0.042
_refine_ls_extinction_method none
_refine_ls_goodness_of_fit_ref 1.018
_refine_ls_hydrogen_treatment mixed
_refine_ls_matrix_type full
_refine_ls_number_parameters 373
_refine_ls_number_reflns 5189
_refine_ls_number_restraints 0
_refine_ls_restrained_S_all 1.018
_refine_ls_R_factor_all 0.1390
_refine_ls_R_factor_gt 0.0644
_refine_ls_shift/su_max 0.000
_refine_ls_shift/su_mean 0.000
_refine_ls_structure_factor_coef Fsqd
_refine_ls_weighting_details 'calc w=1/[\s^2^(Fo^2^)+(0.0463P)^2^+0.3471P] where P=(Fo^2^+2Fc^2^)/3'
_refine_ls_weighting_scheme calc
_refine_ls_wR_factor_gt 0.1208
_refine_ls_wR_factor_ref 0.1505
_reflns_number_gt 2686
_reflns_number_total 5189
_reflns_threshold_expression >2sigma(I)
_cod_data_source_file cm801427s_si_002.cif
_cod_data_source_block lyp9
_cod_depositor_comments
;
The following automatic conversions were performed:

'_symmetry_cell_setting' value 'Triclinic' changed to 'triclinic'
according to /home/saulius/struct/CIF-dictionaries/cif_core.dic
dictionary named 'cif_core.dic' version 2.4.1 from 2010-06-29.

Automatic conversion script
Id: cif_fix_values 1715 2011-07-08 13:25:40Z adriana 
;
_cod_original_sg_symbol_H-M P-1
_cod_database_code 4001251

loop_
_symmetry_equiv_pos_as_xyz
'x, y, z'
'-x, -y, -z'

loop_
_atom_site_label
_atom_site_type_symbol
_atom_site_fract_x
_atom_site_fract_y
_atom_site_fract_z
_atom_site_U_iso_or_equiv
_atom_site_adp_type
_atom_site_occupancy
_atom_site_symmetry_multiplicity
_atom_site_calc_flag
C1 C 0.6157(4) 0.5229(2) 0.42960(14) 0.0360(5) Uani 1 1 d
C2 C 0.4599(3) 0.6148(2) 0.44965(13) 0.0342(5) Uani 1 1 d
C3 C 0.4126(4) 0.7309(2) 0.39486(13) 0.0348(5) Uani 1 1 d
C4 C 0.5425(3) 0.7995(2) 0.34753(13) 0.0347(5) Uani 1 1 d
C5 C 0.4808(3) 0.9116(2) 0.29018(12) 0.0338(5) Uani 1 1 d
C6 C 0.2989(4) 0.9200(2) 0.25170(14) 0.0423(6) Uani 1 1 d
C7 C 0.2381(4) 1.0257(2) 0.20034(15) 0.0477(6) Uani 1 1 d
C8 C 0.3546(4) 1.1282(2) 0.18544(13) 0.0409(6) Uani 1 1 d
C9 C 0.5369(4) 1.1198(3) 0.22303(15) 0.0475(6) Uani 1 1 d
C10 C 0.5992(4) 1.0135(2) 0.27401(14) 0.0416(6) Uani 1 1 d
C11 C 0.7563(4) 0.7695(2) 0.35126(15) 0.0473(6) Uani 1 1 d
C12 C 0.6604(3) 0.4098(2) 0.47795(13) 0.0340(5) Uani 1 1 d
C13 C 0.8320(3) 0.3188(2) 0.45191(13) 0.0370(5) Uani 1 1 d
C14 C 1.0213(4) 0.3621(3) 0.43274(14) 0.0453(6) Uani 1 1 d
C15 C 1.1835(5) 0.2790(3) 0.41016(16) 0.0588(8) Uani 1 1 d
C16 C 1.1594(5) 0.1535(3) 0.40437(18) 0.0659(9) Uani 1 1 d
C17 C 0.9716(5) 0.1089(3) 0.42077(17) 0.0616(8) Uani 1 1 d
C18 C 0.8084(5) 0.1913(3) 0.44562(15) 0.0484(6) Uani 1 1 d
C19 C 0.3464(4) 1.3582(2) 0.14946(14) 0.0448(6) Uani 1 1 d
C20 C 0.2551(6) 1.4179(3) 0.21409(17) 0.0642(8) Uani 1 1 d
C21 C 0.3145(7) 1.5332(3) 0.2309(2) 0.0774(10) Uani 1 1 d
C22 C 0.4620(6) 1.5891(3) 0.1838(2) 0.0747(10) Uani 1 1 d
C23 C 0.5518(6) 1.5307(3) 0.1193(2) 0.0776(10) Uani 1 1 d
C24 C 0.4937(5) 1.4155(3) 0.10164(19) 0.0645(8) Uani 1 1 d
C25 C 0.2031(4) 1.2262(2) 0.05931(14) 0.0459(6) Uani 1 1 d
C26 C 0.0524(5) 1.3155(3) 0.03199(18) 0.0611(8) Uani 1 1 d
C27 C -0.0275(6) 1.3080(4) -0.0418(2) 0.0780(11) Uani 1 1 d
C28 C 0.0427(7) 1.2131(4) -0.0884(2) 0.0917(13) Uani 1 1 d
C29 C 0.1905(8) 1.1243(4) -0.0612(2) 0.1095(17) Uani 1 1 d
C30 C 0.2718(7) 1.1300(3) 0.01272(19) 0.0843(12) Uani 1 1 d
H1 H 0.696(4) 0.538(2) 0.3773(14) 0.049(7) Uiso 1 1 d
H3 H 0.272(4) 0.762(2) 0.3926(12) 0.039(6) Uiso 1 1 d
H6 H 0.213(4) 0.848(3) 0.2637(14) 0.058(8) Uiso 1 1 d
H7 H 0.109(4) 1.032(2) 0.1746(15) 0.058(8) Uiso 1 1 d
H9 H 0.619(4) 1.191(3) 0.2128(15) 0.063(8) Uiso 1 1 d
H10 H 0.730(4) 1.006(2) 0.2998(15) 0.056(7) Uiso 1 1 d
H14 H 1.038(5) 0.459(3) 0.4371(18) 0.085(10) Uiso 1 1 d
H15 H 1.316(5) 0.315(3) 0.3928(19) 0.090(11) Uiso 1 1 d
H16 H 1.272(5) 0.097(3) 0.3882(17) 0.075(9) Uiso 1 1 d
H17 H 0.949(5) 0.020(3) 0.419(2) 0.098(12) Uiso 1 1 d
H18 H 0.670(4) 0.160(3) 0.4591(15) 0.058(8) Uiso 1 1 d
H20 H 0.141(5) 1.377(3) 0.2453(19) 0.086(10) Uiso 1 1 d
H21 H 0.244(6) 1.572(4) 0.276(2) 0.111(13) Uiso 1 1 d
H22 H 0.505(6) 1.671(4) 0.195(2) 0.109(13) Uiso 1 1 d
H23 H 0.661(6) 1.568(4) 0.085(2) 0.134(16) Uiso 1 1 d
H24 H 0.557(5) 1.372(3) 0.0551(19) 0.086(10) Uiso 1 1 d
H26 H 0.016(4) 1.388(3) 0.0659(17) 0.077(10) Uiso 1 1 d
H27 H -0.128(5) 1.377(3) -0.0587(19) 0.088(11) Uiso 1 1 d
H28 H -0.009(6) 1.208(4) -0.140(3) 0.130(15) Uiso 1 1 d
H29 H 0.241(6) 1.053(4) -0.090(2) 0.108(13) Uiso 1 1 d
H30 H 0.373(6) 1.066(3) 0.032(2) 0.101(12) Uiso 1 1 d
N1 N 0.9278(4) 0.7475(3) 0.35227(17) 0.0816(9) Uani 1 1 d
N2 N 0.2884(4) 1.23687(19) 0.13381(12) 0.0534(6) Uani 1 1 d

loop_
_atom_site_aniso_label
_atom_site_aniso_U_11
_atom_site_aniso_U_22
_atom_site_aniso_U_33
_atom_site_aniso_U_23
_atom_site_aniso_U_13
_atom_site_aniso_U_12
C1 0.0351(13) 0.0335(13) 0.0377(13) 0.0040(9) -0.0022(9) -0.0032(10)
C2 0.0314(13) 0.0321(13) 0.0384(12) 0.0032(9) -0.0058(9) -0.0041(10)
C3 0.0305(13) 0.0346(13) 0.0376(12) 0.0024(9) -0.0031(9) -0.0006(10)
C4 0.0325(13) 0.0323(13) 0.0380(12) 0.0019(9) -0.0046(9) -0.0005(10)
C5 0.0361(13) 0.0296(12) 0.0345(12) 0.0018(9) -0.0027(9) -0.0016(10)
C6 0.0423(15) 0.0336(14) 0.0503(14) 0.0069(11) -0.0118(11) -0.0059(12)
C7 0.0523(17) 0.0392(15) 0.0516(15) 0.0057(11) -0.0197(12) -0.0041(13)
C8 0.0546(16) 0.0299(13) 0.0371(13) 0.0046(9) -0.0104(10) -0.0023(11)
C9 0.0558(18) 0.0355(15) 0.0506(15) 0.0086(11) -0.0102(12) -0.0099(13)
C10 0.0421(15) 0.0367(14) 0.0452(14) 0.0070(10) -0.0080(11) -0.0085(11)
C11 0.0362(15) 0.0428(15) 0.0584(15) 0.0171(11) -0.0066(11) -0.0026(12)
C12 0.0308(12) 0.0315(13) 0.0388(12) 0.0003(9) -0.0031(9) -0.0027(10)
C13 0.0400(14) 0.0345(14) 0.0343(12) 0.0009(9) -0.0044(9) 0.0042(11)
C14 0.0401(15) 0.0483(17) 0.0453(14) -0.0043(11) 0.0058(10) 0.0007(13)
C15 0.0444(18) 0.077(2) 0.0517(16) -0.0072(14) 0.0063(12) 0.0042(16)
C16 0.061(2) 0.074(2) 0.0566(18) -0.0144(15) 0.0004(14) 0.0257(19)
C17 0.079(2) 0.0434(18) 0.0606(18) -0.0107(13) -0.0111(15) 0.0153(17)
C18 0.0535(18) 0.0375(15) 0.0527(15) -0.0026(11) -0.0065(12) 0.0021(13)
C19 0.0660(18) 0.0298(13) 0.0367(13) 0.0062(10) -0.0121(11) -0.0003(12)
C20 0.093(3) 0.053(2) 0.0457(17) -0.0041(13) 0.0023(15) -0.0114(18)
C21 0.117(3) 0.058(2) 0.058(2) -0.0189(16) -0.0070(19) -0.002(2)
C22 0.111(3) 0.045(2) 0.071(2) -0.0035(16) -0.025(2) -0.015(2)
C23 0.088(3) 0.065(2) 0.083(2) 0.0003(18) -0.006(2) -0.029(2)
C24 0.080(2) 0.055(2) 0.0587(19) -0.0066(14) 0.0027(16) -0.0113(17)
C25 0.0598(17) 0.0363(14) 0.0409(14) 0.0031(10) -0.0130(11) -0.0022(12)
C26 0.069(2) 0.0523(19) 0.0601(18) 0.0016(14) -0.0202(15) 0.0057(16)
C27 0.082(3) 0.069(2) 0.082(2) 0.0103(19) -0.0398(19) -0.001(2)
C28 0.136(4) 0.078(3) 0.066(2) 0.004(2) -0.051(2) -0.017(3)
C29 0.180(5) 0.080(3) 0.070(2) -0.031(2) -0.049(3) 0.031(3)
C30 0.121(3) 0.068(2) 0.060(2) -0.0180(16) -0.0329(19) 0.037(2)
N1 0.0385(15) 0.083(2) 0.114(2) 0.0374(16) -0.0104(14) -0.0080(14)
N2 0.0857(18) 0.0278(11) 0.0465(12) 0.0061(9) -0.0240(11) -0.0021(11)

loop_
_atom_type_symbol
_atom_type_description
_atom_type_scat_dispersion_real
_atom_type_scat_dispersion_imag
_atom_type_scat_source
C C 0.0033 0.0016 'International Tables Vol C Tables 4.2.6.8 and 6.1.1.4'
H H 0.0000 0.0000 'International Tables Vol C Tables 4.2.6.8 and 6.1.1.4'
N N 0.0061 0.0033 'International Tables Vol C Tables 4.2.6.8 and 6.1.1.4'

loop_
_geom_angle_atom_site_label_1
_geom_angle_atom_site_label_2
_geom_angle_atom_site_label_3
_geom_angle
_geom_angle_site_symmetry_1
_geom_angle_site_symmetry_3
C12 C1 C2 123.0(2) . .
C1 C2 C12 118.5(2) . 2_666
C1 C2 C3 121.1(2) . .
C12 C2 C3 120.3(2) 2_666 .
C4 C3 C2 127.8(2) . .
C3 C4 C11 121.1(2) . .
C3 C4 C5 124.3(2) . .
C11 C4 C5 114.6(2) . .
C10 C5 C6 117.7(2) . .
C10 C5 C4 121.4(2) . .
C6 C5 C4 121.0(2) . .
C7 C6 C5 121.2(2) . .
C6 C7 C8 121.1(2) . .
C7 C8 C9 118.0(2) . .
C7 C8 N2 120.4(2) . .
C9 C8 N2 121.6(2) . .
C10 C9 C8 121.0(2) . .
C9 C10 C5 121.0(2) . .
N1 C11 C4 178.1(3) . .
C1 C12 C2 118.5(2) . 2_666
C1 C12 C13 118.9(2) . .
C2 C12 C13 122.6(2) 2_666 .
C18 C13 C14 118.8(2) . .
C18 C13 C12 121.7(2) . .
C14 C13 C12 119.5(2) . .
C15 C14 C13 120.5(3) . .
C16 C15 C14 120.4(3) . .
C15 C16 C17 120.2(3) . .
C16 C17 C18 119.7(3) . .
C13 C18 C17 120.3(3) . .
C24 C19 C20 119.3(3) . .
C24 C19 N2 120.9(2) . .
C20 C19 N2 119.8(2) . .
C19 C20 C21 120.0(3) . .
C22 C21 C20 120.5(3) . .
C21 C22 C23 119.7(3) . .
C22 C23 C24 120.5(3) . .
C19 C24 C23 120.0(3) . .
C30 C25 C26 119.0(3) . .
C30 C25 N2 121.2(3) . .
C26 C25 N2 119.7(2) . .
C25 C26 C27 120.1(3) . .
C28 C27 C26 120.7(4) . .
C29 C28 C27 119.2(3) . .
C28 C29 C30 120.9(4) . .
C25 C30 C29 120.1(3) . .
C8 N2 C25 121.7(2) . .
C8 N2 C19 118.2(2) . .
C25 N2 C19 118.93(19) . .

loop_
_geom_bond_atom_site_label_1
_geom_bond_atom_site_label_2
_geom_bond_distance
_geom_bond_site_symmetry_2
C1 C12 1.380(3) .
C1 C2 1.391(3) .
C2 C12 1.413(3) 2_666
C2 C3 1.464(3) .
C3 C4 1.342(3) .
C4 C11 1.427(3) .
C4 C5 1.477(3) .
C5 C10 1.389(3) .
C5 C6 1.393(3) .
C6 C7 1.370(3) .
C7 C8 1.385(3) .
C8 C9 1.389(4) .
C8 N2 1.405(3) .
C9 C10 1.374(3) .
C11 N1 1.139(3) .
C12 C2 1.413(3) 2_666
C12 C13 1.484(3) .
C13 C18 1.385(3) .
C13 C14 1.388(3) .
C14 C15 1.374(4) .
C15 C16 1.363(4) .
C16 C17 1.379(5) .
C17 C18 1.386(4) .
C19 C24 1.367(4) .
C19 C20 1.375(4) .
C19 N2 1.427(3) .
C20 C21 1.377(4) .
C21 C22 1.355(5) .
C22 C23 1.363(5) .
C23 C24 1.378(4) .
C25 C30 1.362(4) .
C25 C26 1.367(4) .
C25 N2 1.412(3) .
C26 C27 1.378(4) .
C27 C28 1.355(5) .
C28 C29 1.350(6) .
C29 C30 1.380(5) .
